data_7210973
loop_
_publ_author_name
'Zhang, Ming-Dao'
'Qin, Ling'
'Yao, Xiao-Qiang'
'Yang, Qing-Xiang'
'Guo, Zi-Jian'
'Zheng, He-Gen'

_publ_section_title
;
 The synthesis, structure and third-order nonlinear optical effect of a
 new 2D cluster polymer based on a [WS4Cu4]2+ SBU and
 1,2-di(pyridin-4-yl)ethane
;
_journal_issue 36
_journal_name_full CrystEngComm
_journal_page_first 7354
_journal_paper_doi 10.1039/c3ce41033a
_journal_volume 15
_journal_year 2013
_chemical_formula_moiety 'C24 H24 Cu4 I2 N4 S4 W'
_chemical_formula_sum 'C24 H24 Cu4 I2 N4 S4 W'
_chemical_formula_weight 1188.52
_chemical_name_systematic
;
?
;
_space_group_IT_number 86
_symmetry_cell_setting tetragonal
_symmetry_space_group_name_Hall '-P 4bc'
_symmetry_space_group_name_H-M 'P 42/n :2'
_atom_sites_solution_hydrogens geom
_atom_sites_solution_primary direct
_atom_sites_solution_secondary difmap
_audit_creation_method SHELXL-97
_cell_angle_alpha 90.00
_cell_angle_beta 90.00
_cell_angle_gamma 90.00
_cell_formula_units_Z 2
_cell_length_a 9.3967(3)
_cell_length_b 9.3967(3)
_cell_length_c 32.3703(18)
_cell_measurement_reflns_used 9956
_cell_measurement_temperature 296(2)
_cell_measurement_theta_max 28.374
_cell_measurement_theta_min 2.258
_cell_volume 2858.2(2)
_computing_structure_refinement 'SHELXL-97 (Sheldrick, 1997)'
_computing_structure_solution 'SHELXS-97 (Sheldrick, 1990)'
_diffrn_ambient_temperature 296(2)
_diffrn_measured_fraction_theta_full 1.000
_diffrn_measured_fraction_theta_max 1.000
_diffrn_radiation_monochromator graphite
_diffrn_radiation_source 'fine-focus sealed tube'
_diffrn_radiation_type MoK\a
_diffrn_radiation_wavelength 0.71073
_diffrn_reflns_av_R_equivalents 0.0244
_diffrn_reflns_av_sigmaI/netI 0.0158
_diffrn_reflns_limit_h_max 10
_diffrn_reflns_limit_h_min -11
_diffrn_reflns_limit_k_max 11
_diffrn_reflns_limit_k_min -11
_diffrn_reflns_limit_l_max 38
_diffrn_reflns_limit_l_min -36
_diffrn_reflns_number 15761
_diffrn_reflns_theta_full 25.00
_diffrn_reflns_theta_max 25.00
_diffrn_reflns_theta_min 1.26
_exptl_absorpt_coefficient_mu 4.708
_exptl_absorpt_correction_T_max 0.355
_exptl_absorpt_correction_T_min 0.242
_exptl_absorpt_correction_type multi-scan
_exptl_crystal_colour red
_exptl_crystal_density_diffrn 1.381
_exptl_crystal_density_method 'not measured'
_exptl_crystal_description block
_exptl_crystal_F_000 1112
_exptl_crystal_size_max 0.32
_exptl_crystal_size_mid 0.30
_exptl_crystal_size_min 0.22
_platon_squeeze_details
;
;
_refine_diff_density_max 0.566
_refine_diff_density_min -1.391
_refine_diff_density_rms 0.105
_refine_ls_extinction_method none
_refine_ls_goodness_of_fit_ref 1.010
_refine_ls_hydrogen_treatment constr
_refine_ls_matrix_type full
_refine_ls_number_parameters 83
_refine_ls_number_reflns 2510
_refine_ls_number_restraints 2
_refine_ls_restrained_S_all 1.010
_refine_ls_R_factor_all 0.0345
_refine_ls_R_factor_gt 0.0323
_refine_ls_shift/su_max 0.000
_refine_ls_shift/su_mean 0.000
_refine_ls_structure_factor_coef Fsqd
_refine_ls_weighting_details 'calc w=1/[\s^2^(Fo^2^)+(0.0856P)^2^+6.9900P] where P=(Fo^2^+2Fc^2^)/3'
_refine_ls_weighting_scheme calc
_refine_ls_wR_factor_gt 0.1202
_refine_ls_wR_factor_ref 0.1217
_reflns_number_gt 2322
_reflns_number_total 2510
_reflns_threshold_expression >2sigma(I)
_cod_data_source_file c3ce41033a.txt
_cod_data_source_block 1
_cod_original_sg_symbol_H-M P4(2)/n
_cod_database_code 7210973

loop_
_symmetry_equiv_pos_as_xyz
'x, y, z'
'-x+1/2, -y+1/2, z'
'-y, x+1/2, z+1/2'
'y+1/2, -x, z+1/2'
'-x, -y, -z'
'x-1/2, y-1/2, -z'
'y, -x-1/2, -z-1/2'
'-y-1/2, x, -z-1/2'

loop_
_atom_site_label
_atom_site_type_symbol
_atom_site_fract_x
_atom_site_fract_y
_atom_site_fract_z
_atom_site_U_iso_or_equiv
_atom_site_adp_type
_atom_site_occupancy
_atom_site_symmetry_multiplicity
_atom_site_calc_flag
_atom_site_refinement_flags
W1 W 0.2500 0.2500 0.2500 0.02754(15) Uani 1 4 d S
I2 I 0.7500 0.2500 0.296725(16) 0.04658(19) Uani 1 2 d S
Cu1 Cu 0.53281(8) 0.31733(8) 0.24869(2) 0.0418(2) Uani 1 1 d U
S1 S 0.41415(14) 0.14309(13) 0.21129(4) 0.035 Uani 1 1 d U
N1 N 0.6165(5) 0.4411(5) 0.20235(15) 0.0451(11) Uani 1 1 d U
C3 C 0.7283(6) 0.5919(6) 0.13439(18) 0.0429(12) Uani 1 1 d .
C4 C 0.8019(6) 0.5796(6) 0.17182(18) 0.0424(12) Uani 1 1 d .
H4 H 0.8911 0.6214 0.1745 0.051 Uiso 1 1 calc R
C6 C 0.7835(7) 0.6743(7) 0.09844(19) 0.0506(14) Uani 1 1 d .
H6A H 0.7597 0.6256 0.0729 0.061 Uiso 1 1 calc R
H6B H 0.8863 0.6817 0.1002 0.061 Uiso 1 1 calc R
C5 C 0.7446(5) 0.5069(6) 0.20461(18) 0.0406(13) Uani 1 1 d .
H5 H 0.7954 0.5026 0.2292 0.049 Uiso 1 1 calc R
C2 C 0.5957(7) 0.5226(8) 0.1330(2) 0.0614(18) Uani 1 1 d .
H2 H 0.5431 0.5218 0.1086 0.074 Uiso 1 1 calc R
C1 C 0.5452(7) 0.4575(8) 0.1670(2) 0.065(2) Uani 1 1 d U
H1 H 0.4533 0.4210 0.1657 0.078 Uiso 1 1 calc R

loop_
_atom_site_aniso_label
_atom_site_aniso_U_11
_atom_site_aniso_U_22
_atom_site_aniso_U_33
_atom_site_aniso_U_23
_atom_site_aniso_U_13
_atom_site_aniso_U_12
W1 0.02252(18) 0.02252(18) 0.0376(3) 0.000 0.000 0.000
I2 0.0272(3) 0.0672(4) 0.0453(3) 0.000 0.000 0.0081(2)
Cu1 0.0278(4) 0.0403(4) 0.0575(5) 0.0001(3) 0.0023(3) -0.0027(3)
S1 0.032 0.033 0.041 -0.004 0.010 -0.002
N1 0.034(2) 0.045(3) 0.056(3) 0.007(2) -0.0023(18) -0.007(2)
C3 0.043(3) 0.039(3) 0.047(3) -0.001(2) 0.004(2) -0.007(2)
C4 0.031(3) 0.041(3) 0.055(3) 0.003(2) 0.002(2) -0.011(2)
C6 0.061(4) 0.047(3) 0.044(3) -0.003(3) 0.005(3) -0.004(3)
C5 0.022(2) 0.041(3) 0.059(4) 0.007(2) -0.009(2) -0.003(2)
C2 0.062(4) 0.065(4) 0.057(4) 0.005(3) -0.019(3) -0.023(3)
C1 0.048(4) 0.073(5) 0.074(4) 0.024(4) -0.021(3) -0.036(3)

loop_
_atom_type_symbol
_atom_type_description
_atom_type_scat_dispersion_real
_atom_type_scat_dispersion_imag
_atom_type_scat_source
C C 0.0033 0.0016 'International Tables Vol C Tables 4.2.6.8 and 6.1.1.4'
H H 0.0000 0.0000 'International Tables Vol C Tables 4.2.6.8 and 6.1.1.4'
N N 0.0061 0.0033 'International Tables Vol C Tables 4.2.6.8 and 6.1.1.4'
S S 0.1246 0.1234 'International Tables Vol C Tables 4.2.6.8 and 6.1.1.4'
Cu Cu 0.3201 1.2651 'International Tables Vol C Tables 4.2.6.8 and 6.1.1.4'
I I -0.4742 1.8119 'International Tables Vol C Tables 4.2.6.8 and 6.1.1.4'
W W -0.8490 6.8722 'International Tables Vol C Tables 4.2.6.8 and 6.1.1.4'

loop_
_geom_angle_atom_site_label_1
_geom_angle_atom_site_label_2
_geom_angle_atom_site_label_3
_geom_angle
_geom_angle_site_symmetry_1
_geom_angle_site_symmetry_3
S1 W1 S1 111.51(7) 8_656 7_566
S1 W1 S1 108.46(4) 8_656 .
S1 W1 S1 108.46(4) 7_566 .
S1 W1 S1 108.46(4) 8_656 2
S1 W1 S1 108.46(4) 7_566 2
S1 W1 S1 111.51(7) . 2
S1 W1 Cu1 53.81(4) 8_656 .
S1 W1 Cu1 127.44(4) 7_566 .
S1 W1 Cu1 54.69(4) . .
S1 W1 Cu1 124.09(4) 2 .
S1 W1 Cu1 54.69(4) 8_656 8_656
S1 W1 Cu1 124.09(4) 7_566 8_656
S1 W1 Cu1 127.44(4) . 8_656
S1 W1 Cu1 53.81(4) 2 8_656
Cu1 W1 Cu1 90.0 . 8_656
S1 W1 Cu1 127.44(4) 8_656 2
S1 W1 Cu1 53.81(4) 7_566 2
S1 W1 Cu1 124.09(4) . 2
S1 W1 Cu1 54.69(4) 2 2
Cu1 W1 Cu1 178.21(3) . 2
Cu1 W1 Cu1 90.0 8_656 2
S1 W1 Cu1 124.09(4) 8_656 7_566
S1 W1 Cu1 54.69(4) 7_566 7_566
S1 W1 Cu1 53.81(4) . 7_566
S1 W1 Cu1 127.44(4) 2 7_566
Cu1 W1 Cu1 90.0 . 7_566
Cu1 W1 Cu1 178.21(3) 8_656 7_566
Cu1 W1 Cu1 90.0 2 7_566
Cu1 I2 Cu1 107.91(4) . 2_655
N1 Cu1 S1 117.69(15) . 8_656
N1 Cu1 S1 101.68(15) . .
S1 Cu1 S1 103.22(6) 8_656 .
N1 Cu1 I2 105.63(14) . .
S1 Cu1 I2 108.65(4) 8_656 .
S1 Cu1 I2 120.59(5) . .
N1 Cu1 W1 120.99(14) . .
S1 Cu1 W1 51.74(3) 8_656 .
S1 Cu1 W1 51.51(3) . .
I2 Cu1 W1 133.36(3) . .
W1 S1 Cu1 74.45(4) . 7_566
W1 S1 Cu1 73.81(4) . .
Cu1 S1 Cu1 113.90(6) 7_566 .
C1 N1 C5 116.0(5) . .
C1 N1 Cu1 120.0(4) . .
C5 N1 Cu1 124.0(4) . .
C4 C3 C2 115.3(5) . .
C4 C3 C6 123.1(5) . .
C2 C3 C6 121.6(6) . .
C5 C4 C3 121.1(5) . .
C5 C4 H4 119.5 . .
C3 C4 H4 119.5 . .
C3 C6 C6 109.5(5) . 2_665
C3 C6 H6A 109.8 . .
C6 C6 H6A 109.8 2_665 .
C3 C6 H6B 109.8 . .
C6 C6 H6B 109.8 2_665 .
H6A C6 H6B 108.2 . .
N1 C5 C4 122.3(5) . .
N1 C5 H5 118.9 . .
C4 C5 H5 118.9 . .
C1 C2 C3 119.8(6) . .
C1 C2 H2 120.1 . .
C3 C2 H2 120.1 . .
N1 C1 C2 125.2(6) . .
N1 C1 H1 117.4 . .
C2 C1 H1 117.4 . .

loop_
_geom_bond_atom_site_label_1
_geom_bond_atom_site_label_2
_geom_bond_distance
_geom_bond_site_symmetry_2
W1 S1 2.2268(12) 8_656
W1 S1 2.2268(12) 7_566
W1 S1 2.2268(12) .
W1 S1 2.2268(12) 2
W1 Cu1 2.7321(7) .
W1 Cu1 2.7321(7) 8_656
W1 Cu1 2.7321(7) 2
W1 Cu1 2.7321(7) 7_566
I2 Cu1 2.6427(8) .
I2 Cu1 2.6427(8) 2_655
Cu1 N1 2.054(5) .
Cu1 S1 2.2888(15) 8_656
Cu1 S1 2.3214(14) .
S1 Cu1 2.2888(15) 7_566
N1 C1 1.336(8) .
N1 C5 1.355(7) .
C3 C4 1.400(8) .
C3 C2 1.407(9) .
C3 C6 1.491(8) .
C4 C5 1.373(8) .
C4 H4 0.9300 .
C6 C6 1.555(13) 2_665
C6 H6A 0.9700 .
C6 H6B 0.9700 .
C5 H5 0.9300 .
C2 C1 1.345(10) .
C2 H2 0.9300 .
C1 H1 0.9300 .

loop_
_platon_squeeze_void_nr
_platon_squeeze_void_average_x
_platon_squeeze_void_average_y
_platon_squeeze_void_average_z
_platon_squeeze_void_volume
_platon_squeeze_void_count_electrons
_platon_squeeze_void_content
1 -0.021 -0.007 0.000 739 326 ' '
2 -0.023 0.193 0.500 739 324 ' '
